data_7715869
loop_
_publ_author_name
'Martins, Francisco Mainardi'
'Iglesias, Bernardo Almeida'
'Chaves, Ot&#xe1;vio Augusto'
'Gutknecht da Silva, Jean Lucas'
'Leal, Daniela Bitencourt Rosa'
'Back, Davi Fernando'

_publ_section_title
;
 Vanadium(V) complexes derived from triphenylphosphonium and hydrazides:
 cytotoxicity evaluation and interaction with biomolecules.
;
_journal_issue 19
_journal_name_full 'Dalton transactions (Cambridge, England : 2003)'
_journal_page_first 8315
_journal_page_last 8327
_journal_paper_doi 10.1039/d4dt00464g
_journal_volume 53
_journal_year 2024
_chemical_formula_moiety 'C33 H25 F N2 O4 P V, C H4 O, H2 O'
_chemical_formula_sum 'C34 H31 F N2 O6 P V'
_chemical_formula_weight 664.52
_chemical_melting_point 448
_chemical_name_common '[VO2(L50]CH3OH H2O'
_chemical_name_systematic
'3-{[2-(4-fluorobenzoyl)hydrazono]methyl}-4-hydroxybenzyl}        triphenylphosphonium chloride vanadium (V) dioxido complex'
_space_group_IT_number 2
_space_group_name_Hall '-P 1'
_space_group_name_H-M_alt 'P -1'
_symmetry_cell_setting triclinic
_symmetry_space_group_name_Hall '-P 1'
_symmetry_space_group_name_H-M 'P -1'
_atom_sites_solution_hydrogens geom
_atom_sites_solution_primary direct
_atom_sites_solution_secondary difmap
_audit_conform_dict_location ftp://ftp.iucr.org/pub/cif_core.dic
_audit_conform_dict_name cif_core.dic
_audit_conform_dict_version 2.4
_audit_creation_date 2024-02-02T15:09:37-00:00
_audit_creation_method 'WinGX routine CIF_UPDATE'
_audit_update_record
;
2024-03-27 deposited with the CCDC.	2024-04-17 downloaded from the CCDC.
;
_cell_angle_alpha 88.136(2)
_cell_angle_beta 88.887(2)
_cell_angle_gamma 75.909(2)
_cell_formula_units_Z 2
_cell_length_a 9.9185(5)
_cell_length_b 10.6629(4)
_cell_length_c 15.2191(8)
_cell_measurement_reflns_used 9905
_cell_measurement_temperature 100(2)
_cell_measurement_theta_max 28.273
_cell_measurement_theta_min 2.501
_cell_volume 1560.20(13)
_computing_cell_refinement 'SAINT V8.34A (Bruker AXS Inc., 2013)'
_computing_data_collection 'Bruker Instrument Service v4.2.7'
_computing_data_reduction 'SAINT V8.34A (Bruker AXS Inc., 2013)'
_computing_molecular_graphics 'Diamond (version 3.2i; Crystal Impact GbR'
_computing_structure_refinement 'SHELXL-97 (Sheldrick, 1997)'
_computing_structure_solution 'SHELXL97 (Sheldrick, 1997)'
_diffrn_ambient_temperature 100(2)
_diffrn_detector_area_resol_mean 10.4167
_diffrn_measured_fraction_theta_full 0.997
_diffrn_measured_fraction_theta_max 0.997
_diffrn_measurement_device_type 'Bruker D8 Quest Photon 100 diffractometer'
_diffrn_measurement_method '2\% \f & \w scans'
_diffrn_radiation_monochromator 'Montel type 2-dim beam shaping X ray optics'
_diffrn_radiation_type MoK\a
_diffrn_radiation_wavelength 0.71073
_diffrn_reflns_av_R_equivalents 0.0378
_diffrn_reflns_av_unetI/netI 0.0383
_diffrn_reflns_limit_h_max 13
_diffrn_reflns_limit_h_min -13
_diffrn_reflns_limit_k_max 10
_diffrn_reflns_limit_k_min -14
_diffrn_reflns_limit_l_max 20
_diffrn_reflns_limit_l_min -20
_diffrn_reflns_number 31886
_diffrn_reflns_theta_full 28.31
_diffrn_reflns_theta_max 28.31
_diffrn_reflns_theta_min 1.97
_diffrn_source 'micro-focus tube'
_exptl_absorpt_coefficient_mu 0.424
_exptl_absorpt_correction_T_max 0.7457
_exptl_absorpt_correction_T_min 0.6744
_exptl_absorpt_correction_type multi-scan
_exptl_absorpt_process_details
;
        SADABS (version 2012/1; Bruker, 2012) was used to perform the
        numerical absorption correction based on the indexed faces
        of the crystal.
;
_exptl_crystal_colour yellow
_exptl_crystal_density_diffrn 1.415
_exptl_crystal_density_meas ?
_exptl_crystal_density_method 'not measured'
_exptl_crystal_description tabular
_exptl_crystal_F_000 688
_exptl_crystal_size_max 0.22
_exptl_crystal_size_mid 0.19
_exptl_crystal_size_min 0.11
_refine_diff_density_max 0.842
_refine_diff_density_min -0.842
_refine_diff_density_rms 0.121
_refine_ls_extinction_coef none
_refine_ls_extinction_method none
_refine_ls_goodness_of_fit_ref 1.054
_refine_ls_hydrogen_treatment constr
_refine_ls_matrix_type full
_refine_ls_number_parameters 408
_refine_ls_number_reflns 7748
_refine_ls_number_restraints 1
_refine_ls_restrained_S_all 1.063
_refine_ls_R_factor_all 0.0803
_refine_ls_R_factor_gt 0.0627
_refine_ls_shift/su_max 0
_refine_ls_shift/su_mean 0
_refine_ls_structure_factor_coef Fsqd
_refine_ls_weighting_details 'calc w=1/[\s^2^(Fo^2^)+(0.0047P)^2^+3.3149P] where P=(Fo^2^+2Fc^2^)/3'
_refine_ls_weighting_scheme calc
_refine_ls_wR_factor_gt 0.1816
_refine_ls_wR_factor_ref 0.1935
_reflns_number_gt 6277
_reflns_number_total 7748
_reflns_threshold_expression >2\s(I)
_cod_data_source_file d4dt00464g2.cif
_cod_data_source_block C5
_cod_depositor_comments
;
The following automatic conversions were performed:

data item '_chemical_melting_point' value '448K' was changed to '448'
-- the value should be numeric and without a unit designator.

data item '_exptl_crystal_density_meas' value 'none' was changed to
'?' -- the value is perceived as not measured.

Automatic conversion script
Id: cif_fix_values 8170 2020-07-09 18:12:32Z antanas 

 Adding full bibliography for 7715863--7715870.cif.
;
_cod_original_sg_symbol_Hall -P1
_cod_original_sg_symbol_H-M P-1
_cod_database_code 7715869

loop_
_symmetry_equiv_pos_as_xyz
'x, y, z'
'-x, -y, -z'

loop_
_atom_site_label
_atom_site_type_symbol
_atom_site_fract_x
_atom_site_fract_y
_atom_site_fract_z
_atom_site_U_iso_or_equiv
_atom_site_adp_type
_atom_site_occupancy
_atom_site_symmetry_multiplicity
_atom_site_calc_flag
_atom_site_refinement_flags
_atom_site_disorder_assembly
_atom_site_disorder_group
V V 0.44187(5) 0.63530(5) 0.23818(3) 0.01477(15) Uani 1 1 d . . .
P P 0.61636(8) 0.83396(7) 0.73627(5) 0.01452(17) Uani 1 1 d . . .
F F 0.9888(3) 0.1056(2) -0.06213(15) 0.0469(6) Uani 1 1 d . . .
O1 O 0.3747(2) 0.6831(2) 0.35507(13) 0.0199(4) Uani 1 1 d . . .
O2 O 0.5524(2) 0.5074(2) 0.15657(13) 0.0196(4) Uani 1 1 d . . .
O3 O 0.4543(3) 0.7711(2) 0.19214(15) 0.0245(5) Uani 1 1 d . . .
O4 O 0.2959(2) 0.6021(2) 0.20898(14) 0.0235(5) Uani 1 1 d . . .
O5 O 0.0016(4) 0.5082(5) 0.2460(3) 0.0766(12) Uani 1 1 d . . .
H5A H -0.0735 0.4894 0.2604 0.115 Uiso 1 1 calc R . .
O6 O 0.1023(4) 0.6294(4) 0.3797(3) 0.0751(12) Uani 1 1 d . . .
N1 N 0.6250(2) 0.5366(2) 0.30793(16) 0.0154(5) Uani 1 1 d . . .
N2 N 0.7250(3) 0.4488(2) 0.25922(17) 0.0195(5) Uani 1 1 d . . .
C2 C 0.5690(3) 0.6217(3) 0.45261(18) 0.0147(5) Uani 1 1 d . . .
C3 C 0.6189(3) 0.6246(3) 0.53872(18) 0.0159(5) Uani 1 1 d . . .
H3 H 0.7125 0.5816 0.5514 0.019 Uiso 1 1 calc R . .
C4 C 0.5351(3) 0.6884(3) 0.60469(18) 0.0160(5) Uani 1 1 d . . .
C5 C 0.3963(3) 0.7503(3) 0.58511(19) 0.0182(6) Uani 1 1 d . . .
H5 H 0.3366 0.793 0.6302 0.022 Uiso 1 1 calc R . .
C6 C 0.3455(3) 0.7498(3) 0.5012(2) 0.0190(6) Uani 1 1 d . . .
H6 H 0.2518 0.7934 0.4893 0.023 Uiso 1 1 calc R . .
C7 C 0.5872(3) 0.6832(3) 0.69797(18) 0.0179(6) Uani 1 1 d . . .
H7A H 0.6755 0.6159 0.7023 0.021 Uiso 1 1 calc R . .
H7B H 0.5189 0.6561 0.7379 0.021 Uiso 1 1 calc R . .
C8 C 0.4633(3) 0.9596(3) 0.7156(2) 0.0204(6) Uani 1 1 d . . .
C9 C 0.3524(4) 0.9742(4) 0.7747(2) 0.0333(8) Uani 1 1 d . . .
H9 H 0.3614 0.9242 0.828 0.04 Uiso 1 1 calc R . .
C10 C 0.2269(4) 1.0635(5) 0.7546(3) 0.0491(13) Uani 1 1 d . . .
H10 H 0.1507 1.0752 0.7948 0.059 Uiso 1 1 calc R . .
C11 C 0.2144(4) 1.1345(4) 0.6760(4) 0.0501(13) Uani 1 1 d . . .
H11 H 0.1294 1.1952 0.6628 0.06 Uiso 1 1 calc R . .
C12 C 0.3234(4) 1.1181(4) 0.6171(4) 0.0457(11) Uani 1 1 d . . .
H12 H 0.313 1.1664 0.5631 0.055 Uiso 1 1 calc R . .
C13 C 0.4488(4) 1.0311(3) 0.6362(3) 0.0316(8) Uani 1 1 d . . .
H13 H 0.5243 1.0202 0.5956 0.038 Uiso 1 1 calc R . .
C14 C 0.6442(3) 0.8171(3) 0.85251(18) 0.0188(6) Uani 1 1 d . . .
C15 C 0.6441(3) 0.9290(3) 0.8987(2) 0.0225(6) Uani 1 1 d . . .
H15 H 0.6289 1.0107 0.8687 0.027 Uiso 1 1 calc R . .
C16 C 0.6661(3) 0.9190(3) 0.9885(2) 0.0268(7) Uani 1 1 d . . .
H16 H 0.6691 0.9937 1.02 0.032 Uiso 1 1 calc R . .
C17 C 0.6838(4) 0.8009(4) 1.0323(2) 0.0323(8) Uani 1 1 d . . .
H17 H 0.6946 0.7954 1.0943 0.039 Uiso 1 1 calc R . .
C18 C 0.6858(5) 0.6905(4) 0.9865(2) 0.0435(11) Uani 1 1 d . . .
H18 H 0.6997 0.6094 1.0172 0.052 Uiso 1 1 calc R . .
C19 C 0.6676(5) 0.6971(4) 0.8955(2) 0.0347(9) Uani 1 1 d . . .
H19 H 0.6712 0.6211 0.8637 0.042 Uiso 1 1 calc R . .
C20 C 0.7638(3) 0.8736(3) 0.68217(18) 0.0165(5) Uani 1 1 d . . .
C21 C 0.7808(3) 0.9993(3) 0.6861(2) 0.0238(6) Uani 1 1 d . . .
H21 H 0.7112 1.0645 0.7132 0.029 Uiso 1 1 calc R . .
C22 C 0.8990(3) 1.0290(3) 0.6506(2) 0.0277(7) Uani 1 1 d . . .
H22 H 0.9111 1.1145 0.6533 0.033 Uiso 1 1 calc R . .
C23 C 0.9998(3) 0.9336(4) 0.6110(2) 0.0296(7) Uani 1 1 d . . .
H23 H 1.0812 0.9539 0.5869 0.036 Uiso 1 1 calc R . .
C24 C 0.9828(4) 0.8085(4) 0.6062(3) 0.0365(9) Uani 1 1 d . . .
H24 H 1.0517 0.7438 0.5783 0.044 Uiso 1 1 calc R . .
C25 C 0.8648(3) 0.7783(3) 0.6425(2) 0.0272(7) Uani 1 1 d . . .
H25 H 0.8532 0.6926 0.6401 0.033 Uiso 1 1 calc R . .
C26 C 0.6596(3) 0.5460(3) 0.38862(19) 0.0164(5) Uani 1 1 d . . .
H26 H 0.7499 0.5004 0.4066 0.02 Uiso 1 1 calc R . .
C27 C 0.6743(3) 0.4408(3) 0.18136(18) 0.0158(5) Uani 1 1 d . . .
C28 C 0.7569(3) 0.3487(3) 0.11862(19) 0.0188(6) Uani 1 1 d . . .
C29 C 0.8892(4) 0.2746(4) 0.1397(2) 0.0293(7) Uani 1 1 d . . .
H29 H 0.9259 0.281 0.1962 0.035 Uiso 1 1 calc R . .
C30 C 0.9678(4) 0.1918(4) 0.0795(3) 0.0370(9) Uani 1 1 d . . .
H30 H 1.0584 0.1419 0.0934 0.044 Uiso 1 1 calc R . .
C31 C 0.9104(4) 0.1838(4) -0.0016(2) 0.0312(8) Uani 1 1 d . . .
C32 C 0.7792(4) 0.2509(3) -0.0244(2) 0.0304(8) Uani 1 1 d . . .
H32 H 0.742 0.2403 -0.08 0.036 Uiso 1 1 calc R . .
C33 C 0.7021(4) 0.3351(3) 0.0364(2) 0.0243(7) Uani 1 1 d . . .
H33 H 0.6113 0.3839 0.0219 0.029 Uiso 1 1 calc R . .
C34 C -0.0136(6) 0.5752(6) 0.1625(5) 0.0718(18) Uani 1 1 d . . .
H34A H 0.0381 0.6427 0.1621 0.108 Uiso 1 1 calc R . .
H34B H -0.1122 0.6148 0.1522 0.108 Uiso 1 1 calc R . .
H34C H 0.023 0.514 0.1161 0.108 Uiso 1 1 calc R . .
C1 C 0.4303(3) 0.6858(3) 0.43326(18) 0.0159(5) Uani 1 1 d . . .
H6B H 0.0327 0.6179 0.4313 0.05 Uiso 1 1 d D . .
H6A H 0.0744 0.5823 0.3204 0.05 Uiso 1 1 d D . .

loop_
_atom_site_aniso_label
_atom_site_aniso_U_11
_atom_site_aniso_U_22
_atom_site_aniso_U_33
_atom_site_aniso_U_23
_atom_site_aniso_U_13
_atom_site_aniso_U_12
V 0.0183(3) 0.0130(2) 0.0131(2) -0.00073(17) -0.00074(17) -0.00378(18)
P 0.0186(4) 0.0142(3) 0.0119(3) -0.0023(3) 0.0028(3) -0.0061(3)
F 0.0538(15) 0.0492(14) 0.0286(11) -0.0192(10) 0.0120(10) 0.0066(12)
O1 0.0187(10) 0.0255(11) 0.0138(10) -0.0027(8) -0.0016(8) -0.0018(9)
O2 0.0227(11) 0.0192(10) 0.0154(10) -0.0034(8) -0.0022(8) -0.0017(8)
O3 0.0342(13) 0.0164(10) 0.0227(11) 0.0011(8) 0.0042(9) -0.0062(9)
O4 0.0232(11) 0.0272(12) 0.0212(11) -0.0039(9) -0.0023(9) -0.0076(9)
O5 0.061(3) 0.080(3) 0.092(3) 0.011(2) -0.021(2) -0.023(2)
O6 0.056(2) 0.079(3) 0.091(3) 0.008(2) 0.000(2) -0.020(2)
N1 0.0171(12) 0.0130(11) 0.0159(11) -0.0041(9) 0.0010(9) -0.0030(9)
N2 0.0208(13) 0.0191(12) 0.0176(12) -0.0067(10) 0.0022(10) -0.0021(10)
C2 0.0194(14) 0.0124(12) 0.0140(12) -0.0026(10) 0.0012(10) -0.0068(10)
C3 0.0202(14) 0.0127(13) 0.0159(13) -0.0011(10) -0.0018(10) -0.0061(11)
C4 0.0243(15) 0.0129(13) 0.0134(12) -0.0001(10) 0.0003(11) -0.0094(11)
C5 0.0228(15) 0.0162(13) 0.0164(13) -0.0020(10) 0.0046(11) -0.0064(11)
C6 0.0180(14) 0.0194(14) 0.0194(14) -0.0012(11) 0.0019(11) -0.0042(11)
C7 0.0275(15) 0.0155(13) 0.0123(12) -0.0012(10) 0.0022(11) -0.0086(11)
C8 0.0172(14) 0.0158(14) 0.0297(16) -0.0093(12) 0.0014(12) -0.0058(11)
C9 0.0210(16) 0.051(2) 0.0296(18) -0.0247(16) 0.0042(13) -0.0096(15)
C10 0.0179(17) 0.062(3) 0.068(3) -0.045(3) 0.0032(18) -0.0052(17)
C11 0.0226(19) 0.0227(19) 0.104(4) -0.015(2) -0.013(2) -0.0006(15)
C12 0.029(2) 0.0220(18) 0.089(3) 0.0182(19) -0.019(2) -0.0128(15)
C13 0.0231(16) 0.0201(16) 0.054(2) 0.0098(15) -0.0051(15) -0.0101(13)
C14 0.0214(14) 0.0245(15) 0.0123(12) -0.0036(11) 0.0026(10) -0.0090(12)
C15 0.0229(15) 0.0215(15) 0.0221(15) -0.0068(12) 0.0005(12) -0.0024(12)
C16 0.0245(16) 0.0334(18) 0.0208(15) -0.0131(13) 0.0010(12) -0.0024(13)
C17 0.038(2) 0.052(2) 0.0120(14) -0.0032(14) 0.0027(13) -0.0213(17)
C18 0.080(3) 0.045(2) 0.0170(16) 0.0082(15) -0.0085(18) -0.038(2)
C19 0.065(3) 0.0307(18) 0.0170(15) 0.0006(13) -0.0047(15) -0.0279(18)
C20 0.0163(13) 0.0187(14) 0.0147(12) 0.0009(10) 0.0011(10) -0.0050(11)
C21 0.0191(15) 0.0184(15) 0.0337(17) -0.0029(12) 0.0048(12) -0.0044(12)
C22 0.0216(16) 0.0249(16) 0.0383(19) 0.0045(14) 0.0000(14) -0.0094(13)
C23 0.0174(15) 0.0384(19) 0.0345(18) 0.0010(15) 0.0074(13) -0.0104(14)
C24 0.0235(17) 0.036(2) 0.049(2) -0.0114(17) 0.0162(16) -0.0054(15)
C25 0.0239(16) 0.0215(16) 0.0369(19) -0.0053(13) 0.0068(14) -0.0066(13)
C26 0.0172(13) 0.0149(13) 0.0171(13) -0.0014(10) -0.0011(10) -0.0036(11)
C27 0.0200(14) 0.0144(13) 0.0149(13) -0.0012(10) 0.0020(10) -0.0077(11)
C28 0.0246(15) 0.0159(13) 0.0172(13) -0.0040(11) 0.0037(11) -0.0071(11)
C29 0.0222(16) 0.041(2) 0.0229(16) -0.0138(14) 0.0003(12) -0.0034(14)
C30 0.0268(18) 0.047(2) 0.0325(19) -0.0167(17) 0.0011(15) 0.0020(16)
C31 0.039(2) 0.0309(18) 0.0208(16) -0.0127(14) 0.0101(14) -0.0024(15)
C32 0.048(2) 0.0248(17) 0.0158(14) -0.0051(12) -0.0037(14) -0.0023(15)
C33 0.0353(18) 0.0187(15) 0.0169(14) -0.0031(11) -0.0027(13) -0.0021(13)
C34 0.045(3) 0.070(4) 0.106(5) 0.032(3) -0.008(3) -0.028(3)
C1 0.0194(14) 0.0146(13) 0.0148(13) -0.0005(10) 0.0009(10) -0.0061(11)

loop_
_atom_type_symbol
_atom_type_description
_atom_type_scat_dispersion_real
_atom_type_scat_dispersion_imag
_atom_type_scat_source
C C 0.0033 0.0016 'International Tables Vol C Tables 4.2.6.8 and 6.1.1.4'
H H 0 0 'International Tables Vol C Tables 4.2.6.8 and 6.1.1.4'
F F 0.0171 0.0103 'International Tables Vol C Tables 4.2.6.8 and 6.1.1.4'
N N 0.0061 0.0033 'International Tables Vol C Tables 4.2.6.8 and 6.1.1.4'
O O 0.0106 0.006 'International Tables Vol C Tables 4.2.6.8 and 6.1.1.4'
P P 0.1023 0.0942 'International Tables Vol C Tables 4.2.6.8 and 6.1.1.4'
V V 0.3005 0.5294 'International Tables Vol C Tables 4.2.6.8 and 6.1.1.4'

loop_
_geom_angle_atom_site_label_1
_geom_angle_atom_site_label_2
_geom_angle_atom_site_label_3
_geom_angle
_geom_angle_site_symmetry_1
_geom_angle_site_symmetry_3
_geom_angle_publ_flag
O3 V O4 109.66(12) . . ?
O3 V O1 103.44(11) . . ?
O4 V O1 93.64(10) . . ?
O3 V O2 102.01(10) . . ?
O4 V O2 91.89(10) . . ?
O1 V O2 150.37(9) . . ?
O3 V N1 113.45(11) . . ?
O4 V N1 136.44(11) . . ?
O1 V N1 82.43(9) . . ?
O2 V N1 73.65(9) . . ?
C8 P C14 108.83(15) . . ?
C8 P C20 110.01(14) . . ?
C14 P C20 109.77(14) . . ?
C8 P C7 108.34(14) . . ?
C14 P C7 108.24(14) . . ?
C20 P C7 111.59(14) . . ?
C1 O1 V 136.52(19) . . ?
C27 O2 V 118.38(18) . . ?
C26 N1 N2 114.0(2) . . ?
C26 N1 V 130.1(2) . . ?
N2 N1 V 115.95(17) . . ?
C27 N2 N1 108.2(2) . . ?
C1 C2 C3 119.5(3) . . ?
C1 C2 C26 121.9(3) . . ?
C3 C2 C26 118.5(3) . . ?
C4 C3 C2 121.6(3) . . ?
C3 C4 C5 118.5(3) . . ?
C3 C4 C7 120.9(3) . . ?
C5 C4 C7 120.4(3) . . ?
C6 C5 C4 121.0(3) . . ?
C5 C6 C1 121.0(3) . . ?
C4 C7 P 115.2(2) . . ?
C9 C8 C13 120.3(3) . . ?
C9 C8 P 118.8(3) . . ?
C13 C8 P 120.4(3) . . ?
C8 C9 C10 119.2(4) . . ?
C11 C10 C9 119.9(4) . . ?
C12 C11 C10 120.7(4) . . ?
C11 C12 C13 120.2(4) . . ?
C12 C13 C8 119.7(4) . . ?
C19 C14 C15 120.9(3) . . ?
C19 C14 P 121.2(2) . . ?
C15 C14 P 117.9(2) . . ?
C16 C15 C14 119.3(3) . . ?
C17 C16 C15 120.2(3) . . ?
C16 C17 C18 120.4(3) . . ?
C17 C18 C19 120.6(4) . . ?
C14 C19 C18 118.6(3) . . ?
C25 C20 C21 120.2(3) . . ?
C25 C20 P 120.4(2) . . ?
C21 C20 P 119.2(2) . . ?
C22 C21 C20 119.9(3) . . ?
C21 C22 C23 119.8(3) . . ?
C22 C23 C24 120.6(3) . . ?
C25 C24 C23 119.8(3) . . ?
C20 C25 C24 119.8(3) . . ?
N1 C26 C2 123.7(3) . . ?
O2 C27 N2 123.4(3) . . ?
O2 C27 C28 117.6(2) . . ?
N2 C27 C28 119.0(3) . . ?
C29 C28 C33 119.0(3) . . ?
C29 C28 C27 121.2(3) . . ?
C33 C28 C27 119.8(3) . . ?
C30 C29 C28 120.8(3) . . ?
C31 C30 C29 118.0(3) . . ?
F C31 C32 118.2(3) . . ?
F C31 C30 118.3(3) . . ?
C32 C31 C30 123.5(3) . . ?
C31 C32 C33 117.8(3) . . ?
C32 C33 C28 120.8(3) . . ?
O1 C1 C6 118.6(3) . . ?
O1 C1 C2 122.9(3) . . ?
C6 C1 C2 118.4(3) . . ?

loop_
_geom_bond_atom_site_label_1
_geom_bond_atom_site_label_2
_geom_bond_distance
_geom_bond_site_symmetry_2
_geom_bond_publ_flag
V O3 1.619(2) . ?
V O4 1.644(2) . ?
V O1 1.928(2) . ?
V O2 1.983(2) . ?
V N1 2.146(2) . ?
P C8 1.789(3) . ?
P C14 1.792(3) . ?
P C20 1.796(3) . ?
P C7 1.817(3) . ?
F C31 1.363(4) . ?
O1 C1 1.325(3) . ?
O2 C27 1.300(4) . ?
O5 C34 1.430(7) . ?
N1 C26 1.295(4) . ?
N1 N2 1.405(3) . ?
N2 C27 1.309(4) . ?
C2 C1 1.412(4) . ?
C2 C3 1.414(4) . ?
C2 C26 1.439(4) . ?
C3 C4 1.378(4) . ?
C4 C5 1.408(4) . ?
C4 C7 1.515(4) . ?
C5 C6 1.382(4) . ?
C6 C1 1.406(4) . ?
C8 C9 1.389(5) . ?
C8 C13 1.398(5) . ?
C9 C10 1.403(6) . ?
C10 C11 1.385(8) . ?
C11 C12 1.373(7) . ?
C12 C13 1.387(5) . ?
C14 C19 1.387(5) . ?
C14 C15 1.405(4) . ?
C15 C16 1.384(4) . ?
C16 C17 1.380(5) . ?
C17 C18 1.383(6) . ?
C18 C19 1.398(5) . ?
C20 C25 1.386(4) . ?
C20 C21 1.395(4) . ?
C21 C22 1.383(4) . ?
C22 C23 1.385(5) . ?
C23 C24 1.389(5) . ?
C24 C25 1.387(5) . ?
C27 C28 1.478(4) . ?
C28 C29 1.395(5) . ?
C28 C33 1.399(4) . ?
C29 C30 1.385(5) . ?
C30 C31 1.382(5) . ?
C31 C32 1.369(5) . ?
C32 C33 1.394(4) . ?
